data_2103124
loop_
_publ_author_name
'Herbst-Irmer, Regine'
'Sheldrick, George M.'

_publ_section_title
;
 Refinement of obverse/reverse twins
;
_journal_coden_ASTM ASBSDK
_journal_issue 3
_journal_name_full
;
 Acta Crystallographica, Section B: Structural Science
;
_journal_page_first 477
_journal_page_last 481
_journal_paper_doi 10.1107/S0108768102001039
_journal_volume 58
_journal_year 2002
_chemical_formula_sum 'C50 H121 Al3 F10 Li4 O5 Si9'
_chemical_formula_weight 1353.98
_chemical_name_systematic
;
 ?
;
_space_group_IT_number 146
_symmetry_cell_setting trigonal
_symmetry_space_group_name_Hall 'R 3'
_symmetry_space_group_name_H-M 'R 3 :H'
_atom_sites_solution_hydrogens geom
_atom_sites_solution_primary direct
_atom_sites_solution_secondary difmap
_audit_creation_method SHELXL-97
_cell_angle_alpha 90.00
_cell_angle_beta 90.00
_cell_angle_gamma 120.00
_cell_formula_units_Z 3
_cell_length_a 14.899(2)
_cell_length_b 14.899(2)
_cell_length_c 30.472(6)
_cell_measurement_reflns_used 37248
_cell_measurement_temperature 133(2)
_cell_measurement_theta_max 24.67
_cell_measurement_theta_min 1.7
_cell_volume 5857.9(16)
_computing_structure_refinement 'SHELXL-97 (Sheldrick, 1997)'
_computing_structure_solution 'SHELXS-97 (Sheldrick, 1990)'
_diffrn_ambient_temperature 133(2)
_diffrn_measured_fraction_theta_full 0.994
_diffrn_measured_fraction_theta_max 0.994
_diffrn_measurement_device_type STOE-IPDS
_diffrn_radiation_monochromator graphite
_diffrn_radiation_source 'fine-focus sealed tube'
_diffrn_radiation_type MoK\a
_diffrn_radiation_wavelength 0.71073
_diffrn_reflns_av_R_equivalents 0.020
_diffrn_reflns_av_sigmaI/netI 0.0125
_diffrn_reflns_limit_h_max 17
_diffrn_reflns_limit_h_min -17
_diffrn_reflns_limit_k_max 17
_diffrn_reflns_limit_k_min -17
_diffrn_reflns_limit_l_max 35
_diffrn_reflns_limit_l_min -35
_diffrn_reflns_number 124456
_diffrn_reflns_theta_full 24.67
_diffrn_reflns_theta_max 24.67
_diffrn_reflns_theta_min 1.71
_exptl_absorpt_coefficient_mu 0.247
_exptl_absorpt_correction_T_max 0.8662
_exptl_absorpt_correction_T_min 0.8662
_exptl_absorpt_correction_type multi-scan
_exptl_crystal_density_diffrn 1.151
_exptl_crystal_density_method 'not measured'
_exptl_crystal_description blocks
_exptl_crystal_F_000 2184
_exptl_crystal_size_max 0.60
_exptl_crystal_size_mid 0.60
_exptl_crystal_size_min 0.60
_refine_diff_density_max 0.268
_refine_diff_density_min -0.125
_refine_ls_abs_structure_details 'Flack H D (1983), Acta Cryst. A39, 876-881'
_refine_ls_abs_structure_Flack 0.3(2)
_refine_ls_extinction_method none
_refine_ls_goodness_of_fit_ref 1.086
_refine_ls_hydrogen_treatment mixed
_refine_ls_matrix_type full
_refine_ls_number_parameters 410
_refine_ls_number_reflns 4425
_refine_ls_number_restraints 822
_refine_ls_restrained_S_all 1.271
_refine_ls_R_factor_all 0.0336
_refine_ls_R_factor_gt 0.0323
_refine_ls_shift/su_max 0.001
_refine_ls_shift/su_mean 0.000
_refine_ls_structure_factor_coef Fsqd
_refine_ls_weighting_details
; calc
 [1.00000+0.00000exp(0.00(sin\q/\l)^2^)]/
   [\s^2^(Fo^2^)+0.0000+1.5159*P+(0.0573P)^2^+0.0100sin\q/\l]
 where P = 0.33333Fo^2^ + 0.66667Fc^2^
;
_refine_ls_weighting_scheme calc
_refine_ls_wR_factor_gt 0.0841
_refine_ls_wR_factor_ref 0.0873
_reflns_number_gt 4329
_reflns_number_total 4425
_reflns_threshold_expression >2sigma(I)
_cod_data_source_file jz0014.cif
_cod_depositor_comments
;
The following automatic conversions were performed:
'_geom_angle_publ_flag' value 'Y' changed to 'y' according to
'/home/saulius/struct/CIF-dictionaries/cif_core.dic' dictionary named
'cif_core.dic' version 2.4.1 from 2010-06-29.

Automatic conversion script
Id: cif_fix_enum 1527 2010-12-29 10:47:43Z saulius 
;
_cod_original_sg_symbol_H-M R3
_cod_database_code 2103124

loop_
_symmetry_equiv_pos_as_xyz
'x, y, z'
'-y, x-y, z'
'-x+y, -x, z'
'x+2/3, y+1/3, z+1/3'
'-y+2/3, x-y+1/3, z+1/3'
'-x+y+2/3, -x+1/3, z+1/3'
'x+1/3, y+2/3, z+2/3'
'-y+1/3, x-y+2/3, z+2/3'
'-x+y+1/3, -x+2/3, z+2/3'

loop_
_atom_site_label
_atom_site_fract_x
_atom_site_fract_y
_atom_site_fract_z
_atom_site_U_iso_or_equiv
_atom_site_adp_type
_atom_site_calc_flag
_atom_site_refinement_flags
_atom_site_occupancy
_atom_site_disorder_assembly
_atom_site_disorder_group
_atom_site_type_symbol
F1 0.22900(16) -0.21888(16) 0.50622(8) 0.0536(5) Uani d . 1 . . F
F2 0.43478(16) -0.11763(15) 0.51056(8) 0.0528(5) Uani d . 1 A . F
F3 0.33891(18) -0.21175(15) 0.43522(7) 0.0541(5) Uani d . 1 . . F
C 0.3386(2) -0.0088(2) 0.45922(9) 0.0430(6) Uani d DU 1 . . C
Al1 0.33573(9) -0.13751(7) 0.47691(4) 0.0443(2) Uani d D 1 A . Al
Si2 0.43859(13) 0.04955(13) 0.41258(6) 0.0443(4) Uani d PDU 0.595(2) A 1 Si
C21 0.3795(6) -0.0099(6) 0.35777(19) 0.0658(17) Uani d PDU 0.595(2) A 1 C
H21A 0.3494 -0.0852 0.3593 0.099 Uiso calc PR 0.595(2) A 1 H
H21B 0.4333 0.0183 0.3351 0.099 Uiso calc PR 0.595(2) A 1 H
H21C 0.3252 0.0064 0.3505 0.099 Uiso calc PR 0.595(2) A 1 H
C22 0.5483(9) 0.0235(12) 0.4204(4) 0.0564(19) Uani d PDU 0.595(2) A 1 C
H22A 0.5206 -0.0511 0.4244 0.085 Uiso calc PR 0.595(2) A 1 H
H22B 0.5883 0.0606 0.4464 0.085 Uiso calc PR 0.595(2) A 1 H
H22C 0.5934 0.0473 0.3945 0.085 Uiso calc PR 0.595(2) A 1 H
C23 0.4925(12) 0.1924(6) 0.4054(4) 0.063(2) Uani d PDU 0.595(2) A 1 C
H23A 0.5245 0.2283 0.4329 0.094 Uiso calc PR 0.595(2) A 1 H
H23B 0.4364 0.2057 0.3974 0.094 Uiso calc PR 0.595(2) A 1 H
H23C 0.5447 0.2181 0.3820 0.094 Uiso calc PR 0.595(2) A 1 H
Si3 0.39122(13) 0.08060(12) 0.50917(6) 0.0474(4) Uani d PDU 0.595(2) A 1 Si
C31 0.5345(4) 0.1407(7) 0.5182(3) 0.058(2) Uani d PDU 0.595(2) A 1 C
H31A 0.5716 0.1796 0.4920 0.087 Uiso calc PR 0.595(2) A 1 H
H31B 0.5514 0.0861 0.5240 0.087 Uiso calc PR 0.595(2) A 1 H
H31C 0.5552 0.1877 0.5435 0.087 Uiso calc PR 0.595(2) A 1 H
C32 0.3296(10) 0.0064(11) 0.5615(3) 0.066(2) Uani d PDU 0.595(2) A 1 C
H32A 0.2540 -0.0274 0.5590 0.099 Uiso calc PR 0.595(2) A 1 H
H32B 0.3531 0.0545 0.5864 0.099 Uiso calc PR 0.595(2) A 1 H
H32C 0.3499 -0.0461 0.5661 0.099 Uiso calc PR 0.595(2) A 1 H
C33 0.3613(7) 0.1899(5) 0.5075(3) 0.0605(18) Uani d PDU 0.595(2) A 1 C
H33A 0.2870 0.1614 0.5023 0.091 Uiso calc PR 0.595(2) A 1 H
H33B 0.4007 0.2378 0.4837 0.091 Uiso calc PR 0.595(2) A 1 H
H33C 0.3806 0.2270 0.5355 0.091 Uiso calc PR 0.595(2) A 1 H
Si4 0.20774(12) -0.04116(13) 0.44340(6) 0.0460(5) Uani d PDU 0.595(2) A 1 Si
C41 0.2015(11) 0.0633(9) 0.4104(4) 0.068(3) Uani d PDU 0.595(2) A 1 C
H41A 0.1291 0.0406 0.4032 0.101 Uiso calc PR 0.595(2) A 1 H
H41B 0.2413 0.0760 0.3833 0.101 Uiso calc PR 0.595(2) A 1 H
H41C 0.2307 0.1273 0.4277 0.101 Uiso calc PR 0.595(2) A 1 H
C42 0.1188(6) -0.0674(8) 0.4919(3) 0.062(2) Uani d PDU 0.595(2) A 1 C
H42A 0.0500 -0.0841 0.4813 0.093 Uiso calc PR 0.595(2) A 1 H
H42B 0.1470 -0.0057 0.5106 0.093 Uiso calc PR 0.595(2) A 1 H
H42C 0.1132 -0.1259 0.5088 0.093 Uiso calc PR 0.595(2) A 1 H
C43 0.1408(9) -0.1623(7) 0.4080(4) 0.057(2) Uani d PDU 0.595(2) A 1 C
H43A 0.0710 -0.1763 0.4004 0.085 Uiso calc PR 0.595(2) A 1 H
H43B 0.1359 -0.2214 0.4243 0.085 Uiso calc PR 0.595(2) A 1 H
H43C 0.1809 -0.1518 0.3811 0.085 Uiso calc PR 0.595(2) A 1 H
Si2' 0.27799(19) 0.02860(18) 0.50626(9) 0.0475(7) Uani d PDU 0.405(2) A 2 Si
C21' 0.3109(9) 0.1685(6) 0.5027(5) 0.060(2) Uani d PDU 0.405(2) A 2 C
H21D 0.2848 0.1799 0.4750 0.090 Uiso calc PR 0.405(2) A 2 H
H21E 0.3863 0.2138 0.5041 0.090 Uiso calc PR 0.405(2) A 2 H
H21F 0.2786 0.1843 0.5273 0.090 Uiso calc PR 0.405(2) A 2 H
C22' 0.1330(5) -0.0499(11) 0.5095(5) 0.061(3) Uani d PDU 0.405(2) A 2 C
H22D 0.1030 -0.0428 0.4820 0.092 Uiso calc PR 0.405(2) A 2 H
H22E 0.1086 -0.0249 0.5339 0.092 Uiso calc PR 0.405(2) A 2 H
H22F 0.1117 -0.1229 0.5142 0.092 Uiso calc PR 0.405(2) A 2 H
C23' 0.3288(14) 0.0146(17) 0.5611(3) 0.066(3) Uani d PDU 0.405(2) A 2 C
H23D 0.3153 -0.0566 0.5644 0.099 Uiso calc PR 0.405(2) A 2 H
H23E 0.2940 0.0301 0.5847 0.099 Uiso calc PR 0.405(2) A 2 H
H23F 0.4036 0.0629 0.5626 0.099 Uiso calc PR 0.405(2) A 2 H
Si3' 0.47126(18) 0.08544(19) 0.44738(9) 0.0468(7) Uani d PDU 0.405(2) A 2 Si
C31' 0.4888(18) 0.1963(10) 0.4107(6) 0.064(3) Uani d PDU 0.405(2) A 2 C
H31D 0.5629 0.2440 0.4060 0.096 Uiso calc PR 0.405(2) A 2 H
H31E 0.4577 0.2333 0.4248 0.096 Uiso calc PR 0.405(2) A 2 H
H31F 0.4548 0.1686 0.3824 0.096 Uiso calc PR 0.405(2) A 2 H
C32' 0.5435(14) 0.0287(18) 0.4176(6) 0.058(2) Uani d PDU 0.405(2) A 2 C
H32D 0.6150 0.0835 0.4120 0.087 Uiso calc PR 0.405(2) A 2 H
H32E 0.5090 -0.0012 0.3896 0.087 Uiso calc PR 0.405(2) A 2 H
H32F 0.5437 -0.0255 0.4357 0.087 Uiso calc PR 0.405(2) A 2 H
C33' 0.5517(8) 0.1501(10) 0.4978(3) 0.057(3) Uani d PDU 0.405(2) A 2 C
H33D 0.6226 0.2006 0.4890 0.086 Uiso calc PR 0.405(2) A 2 H
H33E 0.5527 0.0976 0.5169 0.086 Uiso calc PR 0.405(2) A 2 H
H33F 0.5214 0.1857 0.5138 0.086 Uiso calc PR 0.405(2) A 2 H
Si4' 0.2466(2) -0.0464(2) 0.40951(9) 0.0507(7) Uani d PDU 0.405(2) A 2 Si
C41' 0.1984(17) 0.0466(15) 0.3995(6) 0.072(4) Uani d PDU 0.405(2) A 2 C
H41D 0.2575 0.1169 0.3963 0.107 Uiso calc PR 0.405(2) A 2 H
H41E 0.1557 0.0445 0.4244 0.107 Uiso calc PR 0.405(2) A 2 H
H41F 0.1567 0.0269 0.3726 0.107 Uiso calc PR 0.405(2) A 2 H
C42' 0.3098(9) -0.0523(9) 0.3570(3) 0.069(2) Uani d PDU 0.405(2) A 2 C
H42D 0.3720 0.0149 0.3516 0.104 Uiso calc PR 0.405(2) A 2 H
H42E 0.2612 -0.0689 0.3326 0.104 Uiso calc PR 0.405(2) A 2 H
H42F 0.3292 -0.1060 0.3594 0.104 Uiso calc PR 0.405(2) A 2 H
C43' 0.1309(11) -0.1804(9) 0.4165(6) 0.058(3) Uani d PDU 0.405(2) A 2 C
H43D 0.1547 -0.2296 0.4228 0.087 Uiso calc PR 0.405(2) A 2 H
H43E 0.0898 -0.2010 0.3895 0.087 Uiso calc PR 0.405(2) A 2 H
H43F 0.0882 -0.1801 0.4409 0.087 Uiso calc PR 0.405(2) A 2 H
F 0.3333 -0.3333 0.54385(12) 0.0478(7) Uani d S 1 . . F
Li1 0.4556(4) -0.2144(5) 0.54031(18) 0.0473(13) Uani d D 1 . . Li
O1 0.5317(2) -0.1594(3) 0.59427(9) 0.0685(8) Uani d DU 1 A . O
C1 0.4877(5) -0.1378(5) 0.63106(17) 0.0829(14) Uani d DU 1 . . C
H1A 0.4860 -0.1794 0.6567 0.100 Uiso calc R 1 A . H
H1B 0.4161 -0.1536 0.6245 0.100 Uiso calc R 1 . . H
C2 0.5551(6) -0.0267(5) 0.6397(3) 0.113(2) Uani d DU 1 A . C
H2A 0.5548 -0.0111 0.6712 0.136 Uiso calc R 1 . . H
H2B 0.5329 0.0151 0.6224 0.136 Uiso calc R 1 . . H
C3 0.6598(5) -0.0056(5) 0.6256(2) 0.1017(17) Uani d DU 1 . . C
H3A 0.7008 0.0653 0.6135 0.122 Uiso calc R 1 A . H
H3B 0.6981 -0.0130 0.6506 0.122 Uiso calc R 1 . . H
C4 0.6401(4) -0.0825(5) 0.5922(2) 0.0991(19) Uani d DU 1 A . C
H4A 0.6574 -0.0496 0.5628 0.119 Uiso calc R 1 . . H
H4B 0.6831 -0.1149 0.5975 0.119 Uiso calc R 1 . . H
Li2 0.3333 -0.3333 0.4162(3) 0.0426(19) Uani d SD 1 . . Li
O2 0.3333 -0.3333 0.35222(16) 0.0833(16) Uani d SDU 1 . . O
C5 0.4148(12) -0.2453(8) 0.3290(4) 0.080(5) Uani d PDU 0.33 B -1 C
H5A 0.4794 -0.2143 0.3466 0.096 Uiso calc PR 0.33 B -1 H
H5B 0.3945 -0.1920 0.3247 0.096 Uiso calc PR 0.33 B -1 H
C6 0.4323(17) -0.2789(15) 0.2869(5) 0.125(8) Uani d PDU 0.33 B -1 C
H6A 0.4962 -0.2838 0.2874 0.150 Uiso calc PR 0.33 B -1 H
H6B 0.4383 -0.2304 0.2633 0.150 Uiso calc PR 0.33 B -1 H
C7 0.340(2) -0.3818(14) 0.2803(4) 0.144(11) Uani d PDU 0.33 B -1 C
H7A 0.2852 -0.3760 0.2644 0.172 Uiso calc PR 0.33 B -1 H
H7B 0.3577 -0.4279 0.2636 0.172 Uiso calc PR 0.33 B -1 H
C8 0.306(2) -0.4209(9) 0.3247(4) 0.137(10) Uani d PDU 0.33 B -1 C
H8A 0.2306 -0.4689 0.3254 0.165 Uiso calc PR 0.33 B -1 H
H8B 0.3414 -0.4587 0.3350 0.165 Uiso calc PR 0.33 B -1 H
C1T 0.620(2) 0.372(3) 0.6158(10) 0.105(7) Uani d PDU 0.33 C -1 C
H1T1 0.5992 0.3586 0.5846 0.126 Uiso calc PR 0.33 C -1 H
H1T2 0.5848 0.4071 0.6294 0.126 Uiso calc PR 0.33 C -1 H
C2T 0.592(2) 0.276(2) 0.6389(11) 0.111(7) Uani d PDU 0.33 C -1 C
H2T1 0.5762 0.2802 0.6701 0.134 Uiso calc PR 0.33 C -1 H
H2T2 0.5312 0.2165 0.6251 0.134 Uiso calc PR 0.33 C -1 H
C3T 0.683(3) 0.2631(16) 0.6353(11) 0.097(6) Uani d PDU 0.33 C -1 C
H3T1 0.6736 0.2151 0.6110 0.116 Uiso calc PR 0.33 C -1 H
H3T2 0.6933 0.2345 0.6629 0.116 Uiso calc PR 0.33 C -1 H
C4T 0.7719(19) 0.366(2) 0.6267(10) 0.091(5) Uani d PDU 0.33 C -1 C
H4T1 0.8203 0.3888 0.6519 0.109 Uiso calc PR 0.33 C -1 H
H4T2 0.8094 0.3637 0.6002 0.109 Uiso calc PR 0.33 C -1 H
C5T 0.732(2) 0.4362(14) 0.6200(10) 0.101(6) Uani d PDU 0.33 C -1 C
H5T1 0.7500 0.4840 0.6452 0.121 Uiso calc PR 0.33 C -1 H
H5T2 0.7619 0.4778 0.5930 0.121 Uiso calc PR 0.33 C -1 H

loop_
_atom_site_aniso_label
_atom_site_aniso_U_11
_atom_site_aniso_U_22
_atom_site_aniso_U_33
_atom_site_aniso_U_12
_atom_site_aniso_U_13
_atom_site_aniso_U_23
F1 0.0378(11) 0.0385(11) 0.0849(15) 0.0195(9) 0.0042(10) 0.0108(10)
F2 0.0379(11) 0.0354(11) 0.0849(15) 0.0183(9) -0.0045(10) 0.0066(10)
F3 0.0447(11) 0.0309(10) 0.0905(15) 0.0217(9) 0.0016(11) -0.0040(10)
C 0.0401(16) 0.0293(15) 0.0630(15) 0.0200(14) 0.0016(14) -0.0015(13)
Al1 0.0344(5) 0.0288(5) 0.0718(6) 0.0173(4) 0.0000(5) 0.0021(4)
Si2 0.0385(8) 0.0361(8) 0.0600(11) 0.0199(7) 0.0063(8) 0.0056(7)
C21 0.066(4) 0.064(4) 0.067(3) 0.032(4) 0.008(3) -0.001(3)
C22 0.038(3) 0.042(3) 0.088(4) 0.019(3) 0.010(3) 0.001(3)
C23 0.052(3) 0.044(3) 0.091(5) 0.023(3) 0.011(3) 0.015(3)
Si3 0.0447(9) 0.0339(8) 0.0626(10) 0.0189(7) 0.0008(7) -0.0043(7)
C31 0.039(3) 0.042(3) 0.084(6) 0.014(3) -0.006(4) -0.006(4)
C32 0.073(4) 0.061(4) 0.064(3) 0.034(3) 0.005(3) -0.001(3)
C33 0.057(5) 0.039(3) 0.087(4) 0.024(4) 0.002(5) -0.011(3)
Si4 0.0367(8) 0.0331(8) 0.0684(11) 0.0176(7) -0.0011(8) 0.0034(7)
C41 0.057(3) 0.056(5) 0.103(7) 0.038(4) -0.010(4) 0.006(5)
C42 0.035(3) 0.051(5) 0.102(7) 0.023(3) 0.003(4) 0.002(5)
C43 0.046(3) 0.049(4) 0.075(5) 0.025(3) -0.008(3) 0.001(4)
Si2' 0.0398(13) 0.0364(13) 0.0711(16) 0.0227(11) 0.0018(11) -0.0031(10)
C21' 0.054(6) 0.036(4) 0.091(5) 0.023(4) 0.000(6) -0.012(4)
C22' 0.035(4) 0.049(5) 0.100(8) 0.021(4) 0.010(5) 0.003(6)
C23' 0.071(4) 0.062(5) 0.067(4) 0.035(4) 0.003(4) -0.003(4)
Si3' 0.0378(13) 0.0382(13) 0.0654(18) 0.0198(10) 0.0049(11) 0.0036(12)
C31' 0.052(4) 0.046(4) 0.092(5) 0.022(4) 0.011(4) 0.017(4)
C32' 0.042(4) 0.040(4) 0.088(5) 0.017(3) 0.010(4) 0.001(4)
C33' 0.034(4) 0.041(4) 0.087(7) 0.012(3) -0.001(5) -0.001(5)
Si4' 0.0480(14) 0.0442(14) 0.0605(16) 0.0236(11) -0.0055(12) -0.0018(11)
C41' 0.057(4) 0.058(6) 0.113(8) 0.038(4) -0.013(5) 0.006(6)
C42' 0.064(5) 0.073(6) 0.067(4) 0.032(5) 0.008(4) -0.003(4)
C43' 0.044(4) 0.052(5) 0.078(6) 0.024(4) -0.016(4) 0.002(5)
F 0.0347(10) 0.0347(10) 0.074(2) 0.0174(5) 0.000 0.000
Li1 0.040(3) 0.041(3) 0.062(3) 0.020(2) -0.001(2) 0.001(3)
O1 0.0512(16) 0.084(2) 0.0577(15) 0.0241(15) -0.0030(13) -0.0089(15)
C1 0.081(3) 0.096(4) 0.075(3) 0.047(3) 0.010(3) -0.009(3)
C2 0.127(5) 0.087(4) 0.141(5) 0.065(4) 0.037(4) -0.005(4)
C3 0.086(3) 0.080(3) 0.111(4) 0.020(3) 0.003(3) -0.023(3)
C4 0.055(3) 0.099(4) 0.127(5) 0.027(3) -0.009(3) -0.042(4)
Li2 0.034(3) 0.034(3) 0.060(5) 0.0168(13) 0.000 0.000
O2 0.096(3) 0.096(3) 0.059(3) 0.0478(13) 0.000 0.000
C5 0.121(12) 0.046(6) 0.086(9) 0.052(6) 0.013(8) 0.009(5)
C6 0.147(15) 0.099(11) 0.089(10) 0.032(10) 0.027(9) -0.002(9)
C7 0.188(18) 0.109(11) 0.055(6) 0.015(13) 0.019(11) -0.009(7)
C8 0.152(15) 0.099(9) 0.044(7) -0.026(10) -0.003(8) -0.035(7)
C1T 0.101(11) 0.095(11) 0.118(16) 0.048(10) -0.034(12) -0.002(12)
C2T 0.115(12) 0.101(13) 0.105(14) 0.044(10) 0.020(14) 0.012(10)
C3T 0.129(16) 0.071(9) 0.088(13) 0.048(10) 0.004(13) 0.004(10)
C4T 0.099(11) 0.090(12) 0.084(13) 0.049(10) 0.007(9) 0.015(10)
C5T 0.104(12) 0.078(8) 0.112(16) 0.040(9) 0.010(12) 0.007(10)

loop_
_atom_type_symbol
_atom_type_description
_atom_type_scat_dispersion_real
_atom_type_scat_dispersion_imag
_atom_type_scat_source
C C 0.0033 0.0016 'International Tables Vol C Tables 4.2.6.8 and 6.1.1.4'
H H 0.0000 0.0000 'International Tables Vol C Tables 4.2.6.8 and 6.1.1.4'
Li Li -0.0003 0.0001 'International Tables Vol C Tables 4.2.6.8 and 6.1.1.4'
O O 0.0106 0.0060 'International Tables Vol C Tables 4.2.6.8 and 6.1.1.4'
F F 0.0171 0.0103 'International Tables Vol C Tables 4.2.6.8 and 6.1.1.4'
Al Al 0.0645 0.0514 'International Tables Vol C Tables 4.2.6.8 and 6.1.1.4'
Si Si 0.0817 0.0704 'International Tables Vol C Tables 4.2.6.8 and 6.1.1.4'

loop_
_geom_angle_atom_site_label_1
_geom_angle_atom_site_label_2
_geom_angle_atom_site_label_3
_geom_angle_site_symmetry_1
_geom_angle_site_symmetry_3
_geom_angle
_geom_angle_publ_flag
Al1 F1 Li1 . 2_545 125.3(2) y
Al1 F2 Li1 . . 128.9(2) y
Al1 F3 Li2 . . 149.6(3) y
Si3' C Si4 . . 140.0(2) ?
Si3' C Si3 . . 73.03(15) ?
Si4 C Si3 . . 113.94(16) ?
Si3' C Si2' . . 114.59(19) ?
Si4 C Si2' . . 71.22(14) ?
Si3 C Si2' . . 44.95(11) ?
Si3' C Si2 . . 36.70(12) ?
Si4 C Si2 . . 114.08(17) ?
Si3 C Si2 . . 108.53(16) ?
Si2' C Si2 . . 142.27(19) ?
Si3' C Si4' . . 114.41(19) ?
Si4 C Si4' . . 37.33(11) ?
Si3 C Si4' . . 144.18(19) ?
Si2' C Si4' . . 107.53(17) ?
Si2 C Si4' . . 80.12(15) ?
Si3' C Al1 . . 107.19(16) ?
Si4 C Al1 . . 108.35(15) ?
Si3 C Al1 . . 105.19(15) ?
Si2' C Al1 . . 107.09(16) ?
Si2 C Al1 . . 106.09(14) ?
Si4' C Al1 . . 105.42(16) ?
F1 Al1 F2 . . 103.28(12) y
F1 Al1 F3 . . 104.47(13) y
F2 Al1 F3 . . 105.08(12) y
F1 Al1 C . . 113.36(11) y
F2 Al1 C . . 113.66(12) y
F3 Al1 C . . 115.74(13) y
F1 Al1 Li1 . 2_545 28.84(12) ?
F2 Al1 Li1 . 2_545 80.93(13) ?
F3 Al1 Li1 . 2_545 93.18(13) ?
C Al1 Li1 . 2_545 140.55(14) ?
F1 Al1 Li1 . . 85.29(13) ?
F2 Al1 Li1 . . 26.77(12) ?
F3 Al1 Li1 . . 90.92(13) ?
C Al1 Li1 . . 140.09(14) ?
Li1 Al1 Li1 2_545 . 58.5(2) ?
C22 Si2 C23 . . 109.1(5) ?
C22 Si2 C21 . . 105.4(4) ?
C23 Si2 C21 . . 105.3(5) ?
C22 Si2 C . . 111.8(5) ?
C23 Si2 C . . 113.3(5) ?
C21 Si2 C . . 111.6(3) ?
C31 Si3 C33 . . 107.1(4) ?
C31 Si3 C32 . . 105.0(4) ?
C33 Si3 C32 . . 105.7(5) ?
C31 Si3 C . . 114.9(3) ?
C33 Si3 C . . 112.8(3) ?
C32 Si3 C . . 110.7(4) ?
C Si4 C42 . . 113.3(3) ?
C Si4 C41 . . 114.1(5) ?
C42 Si4 C41 . . 105.5(5) ?
C Si4 C43 . . 112.6(5) ?
C42 Si4 C43 . . 105.4(4) ?
C41 Si4 C43 . . 105.1(5) ?
C22' Si2' C23' . . 106.6(6) ?
C22' Si2' C21' . . 105.9(6) ?
C23' Si2' C21' . . 106.0(7) ?
C22' Si2' C . . 114.9(5) ?
C23' Si2' C . . 110.8(6) ?
C21' Si2' C . . 112.2(5) ?
C Si3' C33' . . 113.8(4) ?
C Si3' C32' . . 113.2(7) ?
C33' Si3' C32' . . 105.1(6) ?
C Si3' C31' . . 114.6(7) ?
C33' Si3' C31' . . 105.0(6) ?
C32' Si3' C31' . . 104.1(7) ?
C41' Si4' C42' . . 106.4(6) ?
C41' Si4' C43' . . 108.4(7) ?
C42' Si4' C43' . . 105.1(6) ?
C41' Si4' C . . 113.1(7) ?
C42' Si4' C . . 112.4(4) ?
C43' Si4' C . . 111.0(6) ?
Li1 F Li1 2_545 3_655 119.64(5) ?
Li1 F Li1 2_545 . 119.64(5) y
Li1 F Li1 3_655 . 119.64(5) ?
F Li1 F2 . . 108.3(3) y
F Li1 F1 . 3_655 112.1(3) y
F2 Li1 F1 . 3_655 104.8(3) y
F Li1 O1 . . 117.2(3) y
F2 Li1 O1 . . 112.2(3) y
F1 Li1 O1 3_655 . 101.5(3) y
F Li1 Li1 . 3_655 30.18(2) ?
F2 Li1 Li1 . 3_655 131.3(2) ?
F1 Li1 Li1 3_655 3_655 85.4(3) ?
O1 Li1 Li1 . 3_655 112.1(3) ?
F Li1 Li1 . 2_545 30.18(2) ?
F2 Li1 Li1 . 2_545 80.5(3) ?
F1 Li1 Li1 3_655 2_545 132.6(2) ?
O1 Li1 Li1 . 2_545 120.3(2) ?
Li1 Li1 Li1 3_655 2_545 59.9990(10) ?
F Li1 Al1 . 3_655 86.4(2) ?
F2 Li1 Al1 . 3_655 112.3(3) ?
F1 Li1 Al1 3_655 3_655 25.86(12) ?
O1 Li1 Al1 . 3_655 117.9(3) ?
Li1 Li1 Al1 3_655 3_655 61.4(2) ?
Li1 Li1 Al1 2_545 3_655 107.89(17) ?
F Li1 Al1 . . 85.3(2) ?
F2 Li1 Al1 . . 24.32(11) ?
F1 Li1 Al1 3_655 . 107.7(2) ?
O1 Li1 Al1 . . 132.5(3) ?
Li1 Li1 Al1 3_655 . 106.96(16) ?
Li1 Li1 Al1 2_545 . 60.17(19) ?
Al1 Li1 Al1 3_655 . 103.98(16) ?
C1 O1 C4 . . 108.5(4) ?
C1 O1 Li1 . . 122.1(4) ?
C4 O1 Li1 . . 119.1(4) ?
O1 C1 C2 . . 105.4(4) ?
C1 C2 C3 . . 103.9(4) ?
C4 C3 C2 . . 105.0(5) ?
O1 C4 C3 . . 107.6(4) ?
F3 Li2 F3 . 2_545 110.8(2) y
F3 Li2 F3 . 3_655 110.8(2) ?
F3 Li2 F3 2_545 3_655 110.8(2) ?
F3 Li2 O2 . . 108.1(2) y
F3 Li2 O2 2_545 . 108.1(2) ?
F3 Li2 O2 3_655 . 108.1(2) ?
C8 O2 C8 2_545 3_655 89.1(9) ?
C8 O2 C8 2_545 . 89.1(9) ?
C8 O2 C8 3_655 . 89.1(9) ?
C8 O2 C5 2_545 2_545 105.4(7) ?
C8 O2 C5 3_655 2_545 19.2(14) ?
C8 O2 C5 . 2_545 79.7(14) ?
C8 O2 C5 2_545 3_655 79.7(14) ?
C8 O2 C5 3_655 3_655 105.4(7) ?
C8 O2 C5 . 3_655 19.1(14) ?
C5 O2 C5 2_545 3_655 98.2(8) ?
C8 O2 C5 2_545 . 19.1(14) ?
C8 O2 C5 3_655 . 79.7(15) ?
C8 O2 C5 . . 105.4(7) ?
C5 O2 C5 2_545 . 98.2(8) ?
C5 O2 C5 3_655 . 98.2(8) ?
C8 O2 Li2 2_545 . 125.9(7) ?
C8 O2 Li2 3_655 . 125.9(7) ?
C8 O2 Li2 . . 125.9(7) ?
C5 O2 Li2 2_545 . 119.2(6) ?
C5 O2 Li2 3_655 . 119.2(6) ?
C5 O2 Li2 . . 119.2(6) ?
O2 C5 C6 . . 109.5(8) ?
C5 C6 C7 . . 104.1(9) ?
C8 C7 C6 . . 104.2(10) ?
O2 C8 C7 . . 107.2(9) ?
C5T C1T C2T . . 105.4(10) ?
C3T C2T C1T . . 105.6(10) ?
C2T C3T C4T . . 107.1(9) ?
C5T C4T C3T . . 107.1(7) ?
C1T C5T C4T . . 106.8(9) ?

loop_
_geom_bond_atom_site_label_1
_geom_bond_atom_site_label_2
_geom_bond_site_symmetry_2
_geom_bond_distance
_geom_bond_publ_flag
F1 Al1 . 1.694(2) y
F1 Li1 2_545 1.873(6) y
F2 Al1 . 1.697(2) y
F2 Li1 . 1.856(7) y
F3 Al1 . 1.701(2) y
F3 Li2 . 1.864(3) y
C Si3' . 1.798(3) ?
C Si4 . 1.824(3) ?
C Si3 . 1.913(3) ?
C Si2' . 1.920(3) ?
C Si2 . 1.924(3) ?
C Si4' . 1.929(4) ?
C Al1 . 1.971(3) y
Al1 Li1 2_545 3.169(6) ?
Al1 Li1 . 3.206(6) ?
Si2 C22 . 1.874(7) ?
Si2 C23 . 1.875(6) ?
Si2 C21 . 1.889(6) ?
Si3 C31 . 1.877(6) ?
Si3 C33 . 1.892(6) ?
Si3 C32 . 1.895(7) ?
Si4 C42 . 1.890(6) ?
Si4 C41 . 1.894(6) ?
Si4 C43 . 1.902(7) ?
Si2' C22' . 1.875(7) ?
Si2' C23' . 1.888(8) ?
Si2' C21' . 1.891(7) ?
Si3' C33' . 1.891(7) ?
Si3' C32' . 1.899(8) ?
Si3' C31' . 1.900(7) ?
Si4' C41' . 1.877(7) ?
Si4' C42' . 1.882(7) ?
Si4' C43' . 1.887(8) ?
F Li1 2_545 1.801(6) ?
F Li1 3_655 1.801(6) ?
F Li1 . 1.801(6) y
Li1 F1 3_655 1.873(6) ?
Li1 O1 . 1.932(6) y
Li1 Li1 3_655 3.113(10) ?
Li1 Li1 2_545 3.113(10) ?
Li1 Al1 3_655 3.169(6) ?
O1 C1 . 1.415(5) ?
O1 C4 . 1.441(5) ?
C1 C2 . 1.468(8) ?
C2 C3 . 1.492(9) ?
C3 C4 . 1.448(7) ?
Li2 F3 2_545 1.864(3) ?
Li2 F3 3_655 1.864(3) ?
Li2 O2 . 1.950(8) y
O2 C8 2_545 1.428(9) ?
O2 C8 3_655 1.428(9) ?
O2 C8 . 1.428(9) ?
O2 C5 2_545 1.449(8) ?
O2 C5 3_655 1.449(8) ?
O2 C5 . 1.449(8) ?
C5 C6 . 1.449(10) ?
C6 C7 . 1.475(14) ?
C7 C8 . 1.459(10) ?
C1T C5T . 1.458(13) ?
C1T C2T . 1.465(13) ?
C2T C3T . 1.456(13) ?
C3T C4T . 1.461(13) ?
C4T C5T . 1.459(13) ?
